data_4120573
loop_
_publ_author_name
'Johnstone, Timothy C.'
'Lippard, Stephen J.'

_publ_section_title
;
 The chiral potential of phenanthriplatin and its influence on Guanine
 binding.
;
_journal_issue 5
_journal_name_full 'Journal of the American Chemical Society'
_journal_page_first 2126
_journal_page_last 2134
_journal_paper_doi 10.1021/ja4125115
_journal_volume 136
_journal_year 2014
_chemical_formula_sum 'C13 H18 F6 N8 O7 Pt S2'
_chemical_formula_weight 771.56
_chemical_name_systematic
; 
 ? 
;
_space_group_IT_number 15
_symmetry_cell_setting monoclinic
_symmetry_space_group_name_Hall '-C 2yc'
_symmetry_space_group_name_H-M 'C 1 2/c 1'
_atom_sites_solution_hydrogens geom
_atom_sites_solution_primary heavy
_atom_sites_solution_secondary difmap
_audit_creation_method SHELXL-97
_cell_angle_alpha 90.00
_cell_angle_beta 92.3990(10)
_cell_angle_gamma 90.00
_cell_formula_units_Z 8
_cell_length_a 24.6325(9)
_cell_length_b 11.4033(4)
_cell_length_c 19.3606(7)
_cell_measurement_reflns_used 9992
_cell_measurement_temperature 100(2)
_cell_measurement_theta_max 28.66
_cell_measurement_theta_min 2.22
_cell_volume 5433.5(3)
_computing_cell_refinement 'Bruker SMART'
_computing_data_collection 'Bruker SMART'
_computing_data_reduction 'Bruker SAINT'
_computing_molecular_graphics 'Bruker SHELXTL'
_computing_publication_material 'Bruker SHELXTL'
_computing_structure_refinement 'Bruker SHELXTL'
_computing_structure_solution 'Bruker SHELXTL'
_diffrn_ambient_temperature 100(2)
_diffrn_measured_fraction_theta_full 0.999
_diffrn_measured_fraction_theta_max 0.999
_diffrn_measurement_device_type 'CCD area detector'
_diffrn_measurement_method 'phi and omega scans'
_diffrn_radiation_monochromator graphite
_diffrn_radiation_source 'fine-focus sealed tube'
_diffrn_radiation_type MoK\a
_diffrn_radiation_wavelength 0.71073
_diffrn_reflns_av_R_equivalents 0.0448
_diffrn_reflns_av_sigmaI/netI 0.0269
_diffrn_reflns_limit_h_max 33
_diffrn_reflns_limit_h_min -33
_diffrn_reflns_limit_k_max 15
_diffrn_reflns_limit_k_min -15
_diffrn_reflns_limit_l_max 26
_diffrn_reflns_limit_l_min -26
_diffrn_reflns_number 53900
_diffrn_reflns_theta_full 28.67
_diffrn_reflns_theta_max 28.67
_diffrn_reflns_theta_min 1.65
_exptl_absorpt_coefficient_mu 5.406
_exptl_absorpt_correction_T_max 0.9479
_exptl_absorpt_correction_T_min 0.8546
_exptl_absorpt_correction_type multi-scan
_exptl_absorpt_process_details 'Blessing, 1995'
_exptl_crystal_colour colourless
_exptl_crystal_density_diffrn 1.886
_exptl_crystal_density_method 'not measured'
_exptl_crystal_description plate
_exptl_crystal_F_000 2976
_exptl_crystal_size_max 0.03
_exptl_crystal_size_mid 0.03
_exptl_crystal_size_min 0.01
_refine_diff_density_max 1.020
_refine_diff_density_min -0.669
_refine_diff_density_rms 0.105
_refine_ls_extinction_method none
_refine_ls_goodness_of_fit_ref 1.042
_refine_ls_hydrogen_treatment constr
_refine_ls_matrix_type full
_refine_ls_number_parameters 337
_refine_ls_number_reflns 6996
_refine_ls_number_restraints 0
_refine_ls_restrained_S_all 1.042
_refine_ls_R_factor_all 0.0279
_refine_ls_R_factor_gt 0.0216
_refine_ls_shift/su_max 0.007
_refine_ls_shift/su_mean 0.000
_refine_ls_structure_factor_coef Fsqd
_refine_ls_weighting_details 'calc w=1/[\s^2^(Fo^2^)+(0.0238P)^2^+1.8157P] where P=(Fo^2^+2Fc^2^)/3'
_refine_ls_weighting_scheme calc
_refine_ls_wR_factor_gt 0.0456
_refine_ls_wR_factor_ref 0.0472
_reflns_number_gt 6141
_reflns_number_total 6996
_reflns_threshold_expression >2sigma(I)
_cod_data_source_file ja4125115_si_002.cif
_cod_data_source_block 8
_cod_depositor_comments
;
The following automatic conversions were performed:

'_symmetry_cell_setting' value 'Monoclinic' changed to 'monoclinic'
according to
/usr/data/users/saulius/automatic-downloads/current/ACS/lib/dictionaries/cif_core.dic
dictionary named 'cif_core.dic' version 2.4.2 from 2011-04-26.

Automatic conversion script
Id: cif_fix_values 2281 2013-09-26 08:29:07Z andrius 
;
_cod_original_sg_symbol_H-M C2/c
_cod_database_code 4120573

loop_
_symmetry_equiv_pos_as_xyz
'x, y, z'
'-x, y, -z+1/2'
'x+1/2, y+1/2, z'
'-x+1/2, y+1/2, -z+1/2'
'-x, -y, -z'
'x, -y, z-1/2'
'-x+1/2, -y+1/2, -z'
'x+1/2, -y+1/2, z-1/2'

loop_
_atom_site_label
_atom_site_type_symbol
_atom_site_fract_x
_atom_site_fract_y
_atom_site_fract_z
_atom_site_U_iso_or_equiv
_atom_site_adp_type
_atom_site_occupancy
_atom_site_symmetry_multiplicity
_atom_site_calc_flag
_atom_site_refinement_flags
Pt1 Pt 0.784193(4) 0.423853(8) 0.419793(4) 0.01085(3) Uani 1 1 d .
N1 N 0.70157(9) 0.42854(18) 0.40707(11) 0.0154(4) Uani 1 1 d .
H1A H 0.6868 0.4439 0.4484 0.023 Uiso 1 1 calc R
H1B H 0.6893 0.3580 0.3909 0.023 Uiso 1 1 calc R
H1C H 0.6918 0.4858 0.3763 0.023 Uiso 1 1 calc R
N2 N 0.78137(9) 0.52988(19) 0.50450(10) 0.0151(4) Uani 1 1 d .
H2A H 0.8115 0.5762 0.5071 0.023 Uiso 1 1 calc R
H2B H 0.7802 0.4850 0.5433 0.023 Uiso 1 1 calc R
H2C H 0.7512 0.5757 0.5008 0.023 Uiso 1 1 calc R
N3 N 0.86576(9) 0.41791(18) 0.43226(11) 0.0142(4) Uani 1 1 d .
C1 C 0.89029(11) 0.3561(2) 0.48376(13) 0.0174(5) Uani 1 1 d .
H1 H 0.8685 0.3179 0.5163 0.021 Uiso 1 1 calc R
C2 C 0.94622(11) 0.3462(2) 0.49084(14) 0.0214(6) Uani 1 1 d .
H2 H 0.9625 0.3020 0.5278 0.026 Uiso 1 1 calc R
C3 C 0.97812(12) 0.4011(2) 0.44387(15) 0.0221(6) Uani 1 1 d .
H3 H 1.0166 0.3939 0.4472 0.026 Uiso 1 1 calc R
C4 C 0.95297(12) 0.4671(3) 0.39159(15) 0.0237(6) Uani 1 1 d .
H4 H 0.9741 0.5076 0.3593 0.028 Uiso 1 1 calc R
C5 C 0.89694(11) 0.4734(2) 0.38684(13) 0.0189(5) Uani 1 1 d .
H5 H 0.8799 0.5180 0.3506 0.023 Uiso 1 1 calc R
O1 O 0.82221(8) 0.14044(16) 0.45226(9) 0.0203(4) Uani 1 1 d .
N11 N 0.78816(9) 0.31869(17) 0.33632(10) 0.0123(4) Uani 1 1 d .
N12 N 0.78567(9) 0.25580(17) 0.22814(10) 0.0141(4) Uani 1 1 d .
N13 N 0.82153(9) 0.05909(18) 0.24274(11) 0.0168(5) Uani 1 1 d .
N14 N 0.84149(10) 0.02019(19) 0.36194(11) 0.0188(5) Uani 1 1 d .
H14 H 0.8551 -0.0318 0.3915 0.023 Uiso 1 1 calc R
N15 N 0.85643(11) -0.1195(2) 0.27946(12) 0.0276(6) Uani 1 1 d .
H15A H 0.8555 -0.1451 0.2365 0.033 Uiso 1 1 calc R
H15B H 0.8684 -0.1655 0.3133 0.033 Uiso 1 1 calc R
C11 C 0.77541(10) 0.3460(2) 0.27150(12) 0.0142(5) Uani 1 1 d .
H11 H 0.7609 0.4196 0.2569 0.017 Uiso 1 1 calc R
C12 C 0.80694(10) 0.1663(2) 0.26740(12) 0.0123(5) Uani 1 1 d .
C13 C 0.83966(11) -0.0107(2) 0.29332(14) 0.0194(6) Uani 1 1 d .
C15 C 0.80872(10) 0.2052(2) 0.33493(12) 0.0132(5) Uani 1 1 d .
C14 C 0.82381(11) 0.1268(2) 0.38954(13) 0.0162(5) Uani 1 1 d .
C16 C 0.77277(12) 0.2515(2) 0.15380(12) 0.0207(6) Uani 1 1 d .
H16A H 0.7565 0.3262 0.1387 0.031 Uiso 1 1 calc R
H16B H 0.7470 0.1877 0.1437 0.031 Uiso 1 1 calc R
H16C H 0.8061 0.2378 0.1291 0.031 Uiso 1 1 calc R
S1S S 0.83501(3) 0.60906(5) 0.18965(3) 0.01453(13) Uani 1 1 d .
O11S O 0.82492(8) 0.61756(17) 0.26214(9) 0.0196(4) Uani 1 1 d .
O12S O 0.84998(8) 0.71827(16) 0.15713(9) 0.0213(4) Uani 1 1 d .
O13S O 0.79634(8) 0.53901(17) 0.14976(9) 0.0202(4) Uani 1 1 d .
C1S C 0.89735(12) 0.5229(2) 0.18819(14) 0.0205(6) Uani 1 1 d .
F11S F 0.93744(7) 0.57367(16) 0.22529(9) 0.0329(4) Uani 1 1 d .
F12S F 0.88982(8) 0.41634(14) 0.21472(10) 0.0326(4) Uani 1 1 d .
F13S F 0.91360(7) 0.50948(16) 0.12393(8) 0.0308(4) Uani 1 1 d .
S2S S 0.87549(3) -0.20968(6) 0.48971(3) 0.02037(14) Uani 1 1 d .
O21S O 0.89497(10) -0.1867(2) 0.42219(11) 0.0397(6) Uani 1 1 d .
O22S O 0.82234(8) -0.16204(19) 0.50042(12) 0.0333(5) Uani 1 1 d .
O23S O 0.88378(8) -0.32673(17) 0.51494(11) 0.0276(5) Uani 1 1 d .
C2S C 0.91943(13) -0.1198(3) 0.54605(19) 0.0345(8) Uani 1 1 d .
F21S F 0.97122(7) -0.15093(17) 0.54289(12) 0.0464(5) Uani 1 1 d .
F22S F 0.90501(10) -0.1279(3) 0.61095(11) 0.0650(7) Uani 1 1 d .
F23S F 0.91556(9) -0.00715(17) 0.52813(14) 0.0608(7) Uani 1 1 d .

loop_
_atom_site_aniso_label
_atom_site_aniso_U_11
_atom_site_aniso_U_22
_atom_site_aniso_U_33
_atom_site_aniso_U_23
_atom_site_aniso_U_13
_atom_site_aniso_U_12
Pt1 0.01350(5) 0.01008(5) 0.00904(5) -0.00073(4) 0.00129(3) 0.00118(4)
N1 0.0161(11) 0.0151(10) 0.0149(10) -0.0008(9) 0.0007(8) 0.0006(9)
N2 0.0171(11) 0.0153(10) 0.0130(10) -0.0022(9) -0.0001(8) 0.0015(9)
N3 0.0166(11) 0.0144(10) 0.0115(9) -0.0042(8) 0.0000(8) 0.0012(9)
C1 0.0213(14) 0.0150(12) 0.0156(12) 0.0005(10) -0.0005(10) -0.0007(10)
C2 0.0225(15) 0.0214(14) 0.0199(13) 0.0005(11) -0.0031(11) 0.0032(11)
C3 0.0167(14) 0.0235(14) 0.0258(14) -0.0029(11) -0.0007(11) 0.0016(11)
C4 0.0179(14) 0.0317(15) 0.0219(14) 0.0042(12) 0.0049(11) -0.0008(12)
C5 0.0175(14) 0.0243(14) 0.0150(12) 0.0033(11) 0.0008(10) 0.0021(11)
O1 0.0322(11) 0.0161(9) 0.0125(9) 0.0001(7) 0.0006(8) 0.0011(8)
N11 0.0157(11) 0.0095(9) 0.0118(10) -0.0018(8) 0.0016(8) 0.0008(8)
N12 0.0189(11) 0.0121(10) 0.0114(10) 0.0002(8) 0.0022(8) -0.0001(8)
N13 0.0214(12) 0.0114(10) 0.0175(11) -0.0033(9) 0.0009(9) 0.0022(9)
N14 0.0285(13) 0.0107(10) 0.0169(11) 0.0018(9) -0.0029(9) 0.0040(9)
N15 0.0462(17) 0.0140(11) 0.0221(12) -0.0048(10) -0.0041(11) 0.0109(11)
C11 0.0175(13) 0.0118(11) 0.0134(11) 0.0011(10) 0.0007(10) -0.0004(10)
C12 0.0131(12) 0.0105(11) 0.0134(11) -0.0014(9) 0.0021(9) -0.0008(9)
C13 0.0226(15) 0.0151(13) 0.0205(13) -0.0040(11) -0.0005(11) 0.0020(11)
C15 0.0139(12) 0.0115(12) 0.0143(11) -0.0004(9) 0.0011(9) 0.0012(9)
C14 0.0163(13) 0.0156(12) 0.0169(12) -0.0005(10) 0.0017(10) 0.0003(10)
C16 0.0355(17) 0.0166(13) 0.0101(11) -0.0013(10) 0.0004(11) 0.0015(12)
S1S 0.0186(3) 0.0133(3) 0.0117(3) -0.0005(2) 0.0002(2) 0.0038(2)
O11S 0.0255(11) 0.0207(9) 0.0128(9) -0.0016(8) 0.0028(8) 0.0060(8)
O12S 0.0293(11) 0.0144(9) 0.0203(9) 0.0035(8) 0.0019(8) 0.0027(8)
O13S 0.0238(10) 0.0204(9) 0.0160(9) -0.0026(8) -0.0027(8) 0.0003(8)
C1S 0.0218(15) 0.0216(14) 0.0183(13) 0.0006(11) 0.0032(11) 0.0063(11)
F11S 0.0204(9) 0.0433(11) 0.0342(10) -0.0025(8) -0.0073(8) 0.0036(8)
F12S 0.0363(11) 0.0219(9) 0.0400(11) 0.0095(8) 0.0059(8) 0.0129(8)
F13S 0.0319(10) 0.0387(11) 0.0224(9) -0.0009(8) 0.0113(7) 0.0125(8)
S2S 0.0215(4) 0.0194(3) 0.0201(3) 0.0041(3) -0.0005(3) 0.0028(3)
O21S 0.0521(16) 0.0449(14) 0.0228(11) 0.0094(10) 0.0079(11) 0.0026(12)
O22S 0.0195(11) 0.0365(13) 0.0434(13) 0.0021(10) -0.0030(10) 0.0078(9)
O23S 0.0276(11) 0.0189(10) 0.0357(12) 0.0103(9) -0.0051(9) 0.0015(8)
C2S 0.0256(17) 0.0310(17) 0.047(2) -0.0059(16) -0.0029(15) 0.0048(14)
F21S 0.0209(10) 0.0361(11) 0.0815(16) -0.0116(11) -0.0086(10) 0.0053(8)
F22S 0.0564(16) 0.101(2) 0.0368(12) -0.0287(13) -0.0039(11) -0.0024(15)
F23S 0.0433(13) 0.0227(10) 0.115(2) -0.0123(12) -0.0173(13) 0.0040(9)

loop_
_atom_type_symbol
_atom_type_description
_atom_type_scat_dispersion_real
_atom_type_scat_dispersion_imag
_atom_type_scat_source
C C 0.0033 0.0016 'International Tables Vol C Tables 4.2.6.8 and 6.1.1.4'
H H 0.0000 0.0000 'International Tables Vol C Tables 4.2.6.8 and 6.1.1.4'
N N 0.0061 0.0033 'International Tables Vol C Tables 4.2.6.8 and 6.1.1.4'
O O 0.0106 0.0060 'International Tables Vol C Tables 4.2.6.8 and 6.1.1.4'
F F 0.0171 0.0103 'International Tables Vol C Tables 4.2.6.8 and 6.1.1.4'
S S 0.1246 0.1234 'International Tables Vol C Tables 4.2.6.8 and 6.1.1.4'
Pt Pt -1.7033 8.3905 'International Tables Vol C Tables 4.2.6.8 and 6.1.1.4'

loop_
_geom_angle_atom_site_label_1
_geom_angle_atom_site_label_2
_geom_angle_atom_site_label_3
_geom_angle
N3 Pt1 N11 89.69(8)
N3 Pt1 N1 179.57(8)
N11 Pt1 N1 90.02(8)
N3 Pt1 N2 89.49(8)
N11 Pt1 N2 179.17(8)
N1 Pt1 N2 90.81(8)
C1 N3 C5 118.6(2)
C1 N3 Pt1 121.45(18)
C5 N3 Pt1 119.87(17)
N3 C1 C2 122.1(3)
C3 C2 C1 119.4(3)
C2 C3 C4 118.6(3)
C5 C4 C3 119.4(3)
N3 C5 C4 121.8(2)
C11 N11 C15 105.9(2)
C11 N11 Pt1 127.17(17)
C15 N11 Pt1 126.76(16)
C11 N12 C12 107.4(2)
C11 N12 C16 126.5(2)
C12 N12 C16 125.9(2)
C13 N13 C12 111.4(2)
C13 N14 C14 126.3(2)
N11 C11 N12 111.5(2)
N12 C12 N13 125.1(2)
N12 C12 C15 106.5(2)
N13 C12 C15 128.4(2)
N13 C13 N15 120.4(2)
N13 C13 N14 123.9(2)
N15 C13 N14 115.7(2)
C12 C15 N11 108.7(2)
C12 C15 C14 119.9(2)
N11 C15 C14 130.9(2)
O1 C14 N14 120.7(2)
O1 C14 C15 129.6(2)
N14 C14 C15 109.7(2)
O11S S1S O13S 114.99(12)
O11S S1S O12S 115.03(11)
O13S S1S O12S 114.68(11)
O11S S1S C1S 103.37(12)
O13S S1S C1S 103.35(12)
O12S S1S C1S 103.08(13)
F11S C1S F13S 108.0(2)
F11S C1S F12S 107.5(2)
F13S C1S F12S 107.9(2)
F11S C1S S1S 111.35(19)
F13S C1S S1S 111.25(18)
F12S C1S S1S 110.7(2)
O23S S2S O21S 115.59(14)
O23S S2S O22S 114.81(13)
O21S S2S O22S 113.76(14)
O23S S2S C2S 104.33(14)
O21S S2S C2S 103.30(16)
O22S S2S C2S 102.86(14)
F22S C2S F21S 108.8(3)
F22S C2S F23S 107.2(3)
F21S C2S F23S 107.7(3)
F22S C2S S2S 110.7(2)
F21S C2S S2S 111.7(2)
F23S C2S S2S 110.6(2)

loop_
_geom_bond_atom_site_label_1
_geom_bond_atom_site_label_2
_geom_bond_distance
Pt1 N3 2.015(2)
Pt1 N11 2.018(2)
Pt1 N1 2.041(2)
Pt1 N2 2.041(2)
N3 C1 1.344(3)
N3 C5 1.349(3)
C1 C2 1.383(4)
C2 C3 1.377(4)
C3 C4 1.387(4)
C4 C5 1.381(4)
O1 C14 1.227(3)
N11 C11 1.318(3)
N11 C15 1.390(3)
N12 C11 1.359(3)
N12 C12 1.364(3)
N12 C16 1.462(3)
N13 C13 1.325(3)
N13 C12 1.366(3)
N14 C13 1.373(3)
N14 C14 1.404(3)
N15 C13 1.338(3)
C12 C15 1.380(3)
C15 C14 1.422(3)
S1S O11S 1.4389(18)
S1S O13S 1.4422(19)
S1S O12S 1.4501(19)
S1S C1S 1.824(3)
C1S F11S 1.329(3)
C1S F13S 1.332(3)
C1S F12S 1.335(3)
S2S O23S 1.4330(19)
S2S O21S 1.435(2)
S2S O22S 1.440(2)
S2S C2S 1.820(3)
C2S F22S 1.323(4)
C2S F21S 1.328(4)
C2S F23S 1.333(4)

loop_
_geom_hbond_atom_site_label_D
_geom_hbond_atom_site_label_H
_geom_hbond_atom_site_label_A
_geom_hbond_distance_DH
_geom_hbond_distance_HA
_geom_hbond_distance_DA
_geom_hbond_angle_DHA
_geom_hbond_site_symmetry_A
N1 H1A O1 0.91 2.17 2.918(3) 138.9 7_656
N1 H1B O12S 0.91 2.07 2.962(3) 168.3 4_645
N1 H1C N13 0.91 2.46 3.289(3) 151.5 4_655
N2 H2A O23S 0.91 2.10 3.006(3) 176.4 1_565
N2 H2B O13S 0.91 2.10 2.928(3) 150.7 6_566
N2 H2C O22S 0.91 2.06 2.964(3) 172.4 7_656
N14 H14 O21S 0.88 2.10 2.922(3) 156.0 .
N15 H15A O12S 0.88 2.19 3.004(3) 153.8 1_545
N15 H15B O21S 0.88 2.19 2.984(3) 149.1 .

loop_
_geom_torsion_atom_site_label_1
_geom_torsion_atom_site_label_2
_geom_torsion_atom_site_label_3
_geom_torsion_atom_site_label_4
_geom_torsion
N11 Pt1 N3 C1 -107.0(2)
N2 Pt1 N3 C1 72.9(2)
N11 Pt1 N3 C5 70.6(2)
N2 Pt1 N3 C5 -109.5(2)
C5 N3 C1 C2 -1.0(4)
Pt1 N3 C1 C2 176.59(19)
N3 C1 C2 C3 -0.1(4)
C1 C2 C3 C4 1.5(4)
C2 C3 C4 C5 -1.8(4)
C1 N3 C5 C4 0.7(4)
Pt1 N3 C5 C4 -176.9(2)
C3 C4 C5 N3 0.7(4)
N3 Pt1 N11 C11 -113.8(2)
N1 Pt1 N11 C11 66.5(2)
N3 Pt1 N11 C15 61.0(2)
N1 Pt1 N11 C15 -118.7(2)
C15 N11 C11 N12 1.1(3)
Pt1 N11 C11 N12 176.79(16)
C12 N12 C11 N11 -0.9(3)
C16 N12 C11 N11 175.0(2)
C11 N12 C12 N13 178.6(2)
C16 N12 C12 N13 2.6(4)
C11 N12 C12 C15 0.4(3)
C16 N12 C12 C15 -175.6(2)
C13 N13 C12 N12 -178.4(2)
C13 N13 C12 C15 -0.6(4)
C12 N13 C13 N15 -179.4(3)
C12 N13 C13 N14 2.2(4)
C14 N14 C13 N13 1.6(4)
C14 N14 C13 N15 -176.9(3)
N12 C12 C15 N11 0.3(3)
N13 C12 C15 N11 -177.9(2)
N12 C12 C15 C14 173.4(2)
N13 C12 C15 C14 -4.7(4)
C11 N11 C15 C12 -0.8(3)
Pt1 N11 C15 C12 -176.56(17)
C11 N11 C15 C14 -173.0(3)
Pt1 N11 C15 C14 11.3(4)
C13 N14 C14 O1 172.5(3)
C13 N14 C14 C15 -6.3(4)
C12 C15 C14 O1 -171.3(3)
N11 C15 C14 O1 0.1(5)
C12 C15 C14 N14 7.4(3)
N11 C15 C14 N14 178.8(2)
O11S S1S C1S F11S -57.6(2)
O13S S1S C1S F11S -177.76(19)
O12S S1S C1S F11S 62.5(2)
O11S S1S C1S F13S -178.13(19)
O13S S1S C1S F13S 61.7(2)
O12S S1S C1S F13S -58.0(2)
O11S S1S C1S F12S 61.9(2)
O13S S1S C1S F12S -58.2(2)
O12S S1S C1S F12S -177.95(18)
O23S S2S C2S F22S -61.2(3)
O21S S2S C2S F22S 177.5(2)
O22S S2S C2S F22S 58.9(3)
O23S S2S C2S F21S 60.1(3)
O21S S2S C2S F21S -61.1(3)
O22S S2S C2S F21S -179.7(2)
O23S S2S C2S F23S -179.9(2)
O21S S2S C2S F23S 58.9(3)
O22S S2S C2S F23S -59.7(3)

loop_
_platon_squeeze_void_nr
_platon_squeeze_void_average_x
_platon_squeeze_void_average_y
_platon_squeeze_void_average_z
_platon_squeeze_void_volume
_platon_squeeze_void_count_electrons
1 0.000 0.012 0.250 228.0 40.8
2 0.000 -0.012 0.750 227.9 40.8
3 0.500 0.488 0.750 227.8 40.8
4 0.500 0.512 0.250 228.0 40.8
